data_4077208
loop_
_publ_author_name
'Yang, Kuo-Ching'
'Chang, Chung-Cheng'
'Yeh, Charng-Sheng'
'Lee, Gene-Hsiang'
'Peng, Shie-Ming'

_publ_section_title
;
 Steric and Solvent Effects on the CO2Fixation of Magnesium Compounds
;
_journal_issue 1
_journal_name_full Organometallics
_journal_page_first 126
_journal_paper_doi 10.1021/om000735c
_journal_volume 20
_journal_year 2001
_chemical_formula_sum 'C36 H78 Mg3 N6 O14 P2'
_chemical_formula_weight 953.91
_chemical_name_systematic
; 
 ? 
;
_space_group_IT_number 15
_symmetry_cell_setting monoclinic
_symmetry_space_group_name_Hall '-C 2yc'
_symmetry_space_group_name_H-M 'C 1 2/c 1'
_atom_sites_solution_hydrogens geom
_atom_sites_solution_primary direct
_atom_sites_solution_secondary difmap
_audit_creation_method SHELXL
_cell_angle_alpha 90.00
_cell_angle_beta 91.1010(10)
_cell_angle_gamma 90.00
_cell_formula_units_Z 4
_cell_length_a 24.5444(5)
_cell_length_b 11.51080(10)
_cell_length_c 18.7256(4)
_cell_measurement_reflns_used 7034
_cell_measurement_temperature 200(2)
_cell_volume 5289.49(16)
_computing_cell_refinement 'Siemens SAINT'
_computing_data_collection 'Siemens SMART'
_computing_data_reduction 'Siemens SAINT'
_computing_molecular_graphics 'Siemens SHELXTL'
_computing_publication_material 'Siemens SHELXTL'
_computing_structure_refinement 'SHELXL-93 (Sheldrick, 1993)'
_computing_structure_solution 'SHELXS-86 (Sheldrick, 1990)'
_diffrn_ambient_temperature 200(2)
_diffrn_measurement_device 'Siemens SMART CCD'
_diffrn_measurement_method '\w scans'
_diffrn_radiation_monochromator graphite
_diffrn_radiation_source 'fine-focus sealed tube'
_diffrn_radiation_type MoK\a
_diffrn_radiation_wavelength 0.71073
_diffrn_reflns_av_R_equivalents 0.0331
_diffrn_reflns_av_sigmaI/netI 0.0439
_diffrn_reflns_limit_h_max 30
_diffrn_reflns_limit_h_min -30
_diffrn_reflns_limit_k_max 8
_diffrn_reflns_limit_k_min -14
_diffrn_reflns_limit_l_max 23
_diffrn_reflns_limit_l_min -23
_diffrn_reflns_number 12524
_diffrn_reflns_theta_max 26.38
_diffrn_reflns_theta_min 1.66
_diffrn_standards_decay_% 3
_exptl_absorpt_coefficient_mu 0.178
_exptl_absorpt_correction_T_max 0.9280
_exptl_absorpt_correction_T_min 0.7230
_exptl_absorpt_correction_type ' empirical used sadabs'
_exptl_crystal_colour colorless
_exptl_crystal_density_diffrn 1.198
_exptl_crystal_density_meas ?
_exptl_crystal_description block
_exptl_crystal_F_000 2056
_exptl_crystal_size_max 0.70
_exptl_crystal_size_mid 0.40
_exptl_crystal_size_min 0.40
_refine_diff_density_max 0.596
_refine_diff_density_min -0.365
_refine_diff_density_rms 0.058
_refine_ls_extinction_method none
_refine_ls_goodness_of_fit_all 1.019
_refine_ls_goodness_of_fit_obs 1.111
_refine_ls_matrix_type full
_refine_ls_number_parameters 277
_refine_ls_number_reflns 5379
_refine_ls_number_restraints 0
_refine_ls_restrained_S_all 1.019
_refine_ls_restrained_S_obs 1.111
_refine_ls_R_factor_all 0.0900
_refine_ls_R_factor_obs 0.0594
_refine_ls_shift/esd_max 0.008
_refine_ls_shift/esd_mean 0.002
_refine_ls_structure_factor_coef Fsqd
_refine_ls_weighting_details 'w=1/[\s^2^(Fo^2^)+(0.0838P)^2^+6.4858P] where P=(Fo^2^+2Fc^2^)/3'
_refine_ls_weighting_scheme calc
_refine_ls_wR_factor_all 0.1708
_refine_ls_wR_factor_obs 0.1536
_reflns_number_observed 3718
_reflns_number_total 5379
_reflns_observed_criterion >2sigma(I)
_cod_data_source_file om000735c.cif
_cod_data_source_block compound-3
_cod_depositor_comments
;
The following automatic conversions were performed:

'_symmetry_cell_setting' value 'Monoclinic' changed to 'monoclinic'
according to /home/saulius/struct/CIF-dictionaries/cif_core.dic
dictionary named 'cif_core.dic' version 2.4.2 from 2011-04-26.

Automatic conversion script
Id: cif_fix_values 1715 2011-07-08 13:25:40Z adriana 

The following automatic conversions were performed:

'_exptl_crystal_density_meas' value 'not_measured' was changed to '?'
- the value is perceived as not measured.

Automatic conversion script
Id: cif_fix_values 3008 2015-01-20 13:52:24Z robertas 

The following automatic conversions were performed:

'_refine_ls_weighting_scheme' value 'calc
w=1/[\s^2^(Fo^2^)+(0.0838P)^2^+6.4858P] where P=(Fo^2^+2Fc^2^)/3' was
changed to 'calc'. New tag '_refine_ls_weighting_details' was
created. The value of the new tag was set to
'w=1/[\s^2^(Fo^2^)+(0.0838P)^2^+6.4858P] where P=(Fo^2^+2Fc^2^)/3'.

Automatic conversion script
Id: cif_fix_values 3143 2015-03-26 13:38:13Z robertas 
;
_cod_original_cell_volume 5289.5(2)
_cod_original_sg_symbol_H-M C2/c
_cod_database_code 4077208

loop_
_symmetry_equiv_pos_as_xyz
'x, y, z'
'-x, y, -z+1/2'
'x+1/2, y+1/2, z'
'-x+1/2, y+1/2, -z+1/2'
'-x, -y, -z'
'x, -y, z-1/2'
'-x+1/2, -y+1/2, -z'
'x+1/2, -y+1/2, z-1/2'

loop_
_atom_site_aniso_label
_atom_site_aniso_U_11
_atom_site_aniso_U_22
_atom_site_aniso_U_33
_atom_site_aniso_U_23
_atom_site_aniso_U_13
_atom_site_aniso_U_12
Mg1 0.0242(6) 0.0289(6) 0.0417(6) 0.0022(5) 0.0076(5) -0.0004(5)
Mg2 0.0246(4) 0.0333(5) 0.0412(5) 0.0011(4) 0.0061(3) -0.0008(3)
P1 0.0254(3) 0.0414(4) 0.0459(4) 0.0027(3) 0.0076(3) 0.0009(3)
O1 0.0462(11) 0.0362(11) 0.0706(14) -0.0096(10) 0.0230(10) -0.0040(9)
O2 0.0335(10) 0.0393(11) 0.0644(12) -0.0134(10) 0.0079(9) -0.0011(8)
O3 0.0378(11) 0.0626(14) 0.0549(12) 0.0132(11) -0.0032(9) -0.0070(10)
O4 0.0341(10) 0.079(2) 0.0425(10) -0.0008(11) 0.0058(8) -0.0009(10)
O5 0.0305(9) 0.0333(10) 0.0563(11) 0.0093(9) 0.0129(8) 0.0001(8)
O6 0.0328(10) 0.0503(13) 0.0718(14) 0.0204(11) 0.0136(9) -0.0018(9)
O7 0.0281(10) 0.0592(13) 0.0575(12) 0.0019(10) 0.0095(9) 0.0016(9)
N1 0.057(2) 0.069(2) 0.054(2) 0.0142(14) 0.0169(13) 0.0082(14)
N2 0.0442(14) 0.058(2) 0.071(2) -0.0071(14) 0.0032(13) -0.0163(13)
N3 0.0477(15) 0.049(2) 0.068(2) -0.0003(13) 0.0027(13) 0.0126(12)
C1 0.040(2) 0.0364(15) 0.053(2) -0.0079(13) 0.0084(13) -0.0021(12)
C2 0.068(3) 0.095(3) 0.159(4) -0.087(3) 0.047(3) -0.032(2)
C3 0.077(3) 0.058(2) 0.115(3) -0.027(2) -0.001(2) -0.019(2)
C4 0.083(3) 0.088(3) 0.204(6) -0.093(4) 0.026(3) 0.002(3)
C5 0.037(2) 0.050(2) 0.0435(15) -0.0027(13) 0.0043(12) 0.0006(13)
C6 0.063(2) 0.097(3) 0.048(2) -0.007(2) 0.003(2) -0.013(2)
C7 0.103(4) 0.127(4) 0.054(2) -0.011(2) 0.026(2) -0.029(3)
C8 0.157(5) 0.203(7) 0.056(2) -0.021(3) -0.005(3) -0.101(5)
C9 0.0339(14) 0.0335(14) 0.052(2) 0.0065(13) 0.0054(12) -0.0015(11)
C10 0.040(2) 0.048(2) 0.085(2) 0.024(2) 0.001(2) 0.0006(14)
C11 0.081(3) 0.064(2) 0.113(3) 0.032(2) 0.026(2) 0.035(2)
C12 0.082(3) 0.064(2) 0.088(3) 0.039(2) 0.010(2) 0.005(2)
C13 0.097(3) 0.093(3) 0.083(3) 0.038(3) 0.012(2) 0.003(3)
C14 0.184(6) 0.132(5) 0.085(3) 0.018(3) 0.075(4) 0.040(5)
C15 0.082(3) 0.130(5) 0.122(4) -0.001(3) 0.000(3) -0.062(3)
C16 0.099(3) 0.106(4) 0.073(3) -0.032(3) 0.003(2) -0.028(3)
C17 0.075(3) 0.096(4) 0.159(5) -0.015(3) -0.035(3) 0.046(3)
C18 0.102(3) 0.047(2) 0.104(3) -0.008(2) 0.009(3) 0.004(2)

loop_
_atom_site_label
_atom_site_type_symbol
_atom_site_fract_x
_atom_site_fract_y
_atom_site_fract_z
_atom_site_U_iso_or_equiv
_atom_site_thermal_displace_type
_atom_site_occupancy
_atom_site_calc_flag
_atom_site_refinement_flags
Mg1 Mg 0.5000 0.5000 0.0000 0.0315(3) Uani 1 d S
Mg2 Mg 0.36337(3) 0.49172(7) 0.04924(5) 0.0330(2) Uani 1 d .
P1 P 0.22787(3) 0.51487(6) 0.08459(4) 0.0375(2) Uani 1 d .
O1 O 0.47849(8) 0.6421(2) 0.05934(11) 0.0507(5) Uani 1 d .
O2 O 0.39217(7) 0.6344(2) 0.09333(11) 0.0456(5) Uani 1 d .
O3 O 0.44171(8) 0.5370(2) -0.07791(11) 0.0518(5) Uani 1 d .
O4 O 0.35663(8) 0.4869(2) -0.05560(10) 0.0519(6) Uani 1 d .
O5 O 0.44187(7) 0.4029(2) 0.05250(10) 0.0399(5) Uani 1 d .
O6 O 0.37268(8) 0.3434(2) 0.11281(12) 0.0515(5) Uani 1 d .
O7 O 0.28639(7) 0.5161(2) 0.06787(11) 0.0481(5) Uani 1 d .
N1 N 0.21739(11) 0.4737(3) 0.16661(15) 0.0599(8) Uani 1 d .
N2 N 0.19503(11) 0.4239(3) 0.0332(2) 0.0578(7) Uani 1 d .
N3 N 0.20310(11) 0.6455(2) 0.07418(15) 0.0550(7) Uani 1 d .
C1 C 0.43924(11) 0.6786(2) 0.0931(2) 0.0431(7) Uani 1 d .
C2 C 0.4492(2) 0.7834(4) 0.1404(3) 0.107(2) Uani 1 d .
H2A H 0.4559(2) 0.7387(4) 0.1855(3) 0.128 Uiso 1 calc R
C3 C 0.5023(2) 0.8367(4) 0.1385(3) 0.0835(13) Uani 1 d .
H3A H 0.5287(2) 0.7806(4) 0.1206(3) 0.125 Uiso 1 calc R
H3B H 0.5132(2) 0.8612(4) 0.1868(3) 0.125 Uiso 1 calc R
H3C H 0.5009(2) 0.9045(4) 0.1069(3) 0.125 Uiso 1 calc R
C4 C 0.4021(2) 0.8430(4) 0.1639(3) 0.125(2) Uani 1 d .
H4A H 0.3705(2) 0.7909(4) 0.1607(3) 0.187 Uiso 1 calc R
H4B H 0.3955(2) 0.9112(4) 0.1336(3) 0.187 Uiso 1 calc R
H4C H 0.4078(2) 0.8678(4) 0.2135(3) 0.187 Uiso 1 calc R
C5 C 0.39517(11) 0.5073(3) -0.09761(15) 0.0435(7) Uani 1 d .
C6 C 0.3823(2) 0.5015(4) -0.1777(2) 0.0694(11) Uani 1 d .
H6A H 0.3646(2) 0.5777(4) -0.1893(2) 0.083 Uiso 1 calc R
C7 C 0.4327(2) 0.4991(4) -0.2217(2) 0.094(2) Uani 1 d .
H7A H 0.4577(2) 0.5602(4) -0.2052(2) 0.141 Uiso 1 calc R
H7B H 0.4228(2) 0.5124(4) -0.2720(2) 0.141 Uiso 1 calc R
H7C H 0.4504(2) 0.4232(4) -0.2166(2) 0.141 Uiso 1 calc R
C8 C 0.3419(2) 0.4157(6) -0.1966(2) 0.139(3) Uani 1 d .
H8A H 0.3106(2) 0.4236(6) -0.1653(2) 0.208 Uiso 1 calc R
H8B H 0.3576(2) 0.3378(6) -0.1910(2) 0.208 Uiso 1 calc R
H8C H 0.3300(2) 0.4271(6) -0.2463(2) 0.208 Uiso 1 calc R
C9 C 0.42241(11) 0.3352(2) 0.09880(15) 0.0397(6) Uani 1 d .
C10 C 0.45934(12) 0.2502(3) 0.1380(2) 0.0575(9) Uani 1 d .
H10A H 0.48708(12) 0.2978(3) 0.1647(2) 0.069 Uiso 1 calc R
C11 C 0.4902(2) 0.1768(4) 0.0861(2) 0.0855(13) Uani 1 d .
H11A H 0.5085(2) 0.2272(4) 0.0519(2) 0.128 Uiso 1 calc R
H11B H 0.4648(2) 0.1254(4) 0.0604(2) 0.128 Uiso 1 calc R
H11C H 0.5174(2) 0.1300(4) 0.1121(2) 0.128 Uiso 1 calc R
C12 C 0.4295(2) 0.1804(4) 0.1932(2) 0.0779(12) Uani 1 d .
H12A H 0.4103(2) 0.2332(4) 0.2252(2) 0.117 Uiso 1 calc R
H12B H 0.4556(2) 0.1336(4) 0.2210(2) 0.117 Uiso 1 calc R
H12C H 0.4030(2) 0.1290(4) 0.1692(2) 0.117 Uiso 1 calc R
C13 C 0.2433(2) 0.3677(4) 0.1931(2) 0.0907(14) Uani 1 d .
H13A H 0.2620(2) 0.3290(4) 0.1539(2) 0.136 Uiso 1 calc R
H13B H 0.2155(2) 0.3156(4) 0.2121(2) 0.136 Uiso 1 calc R
H13C H 0.2697(2) 0.3872(4) 0.2311(2) 0.136 Uiso 1 calc R
C14 C 0.1885(3) 0.5387(5) 0.2188(3) 0.133(2) Uani 1 d .
H14A H 0.1725(3) 0.6081(5) 0.1965(3) 0.199 Uiso 1 calc R
H14B H 0.2137(3) 0.5621(5) 0.2574(3) 0.199 Uiso 1 calc R
H14C H 0.1594(3) 0.4905(5) 0.2384(3) 0.199 Uiso 1 calc R
C15 C 0.1458(2) 0.3617(5) 0.0538(3) 0.111(2) Uani 1 d .
H15A H 0.1399(2) 0.3729(5) 0.1049(3) 0.167 Uiso 1 calc R
H15B H 0.1502(2) 0.2787(5) 0.0438(3) 0.167 Uiso 1 calc R
H15C H 0.1145(2) 0.3918(5) 0.0265(3) 0.167 Uiso 1 calc R
C16 C 0.2090(2) 0.4147(4) -0.0424(2) 0.0928(14) Uani 1 d .
H16A H 0.2423(2) 0.4589(4) -0.0511(2) 0.139 Uiso 1 calc R
H16B H 0.1791(2) 0.4461(4) -0.0720(2) 0.139 Uiso 1 calc R
H16C H 0.2148(2) 0.3329(4) -0.0547(2) 0.139 Uiso 1 calc R
C17 C 0.1459(2) 0.6708(5) 0.0583(3) 0.110(2) Uani 1 d .
H17A H 0.1272(2) 0.5993(5) 0.0436(3) 0.166 Uiso 1 calc R
H17B H 0.1433(2) 0.7281(5) 0.0197(3) 0.166 Uiso 1 calc R
H17C H 0.1288(2) 0.7021(5) 0.1011(3) 0.166 Uiso 1 calc R
C18 C 0.2350(2) 0.7474(3) 0.0969(2) 0.0843(12) Uani 1 d .
H18A H 0.2728(2) 0.7242(3) 0.1066(2) 0.126 Uiso 1 calc R
H18B H 0.2194(2) 0.7800(3) 0.1404(2) 0.126 Uiso 1 calc R
H18C H 0.2339(2) 0.8060(3) 0.0590(2) 0.126 Uiso 1 calc R

loop_
_atom_type_symbol
_atom_type_description
_atom_type_scat_dispersion_real
_atom_type_scat_dispersion_imag
_atom_type_scat_source
C C 0.0033 0.0016 'International Tables Vol C Tables 4.2.6.8 and 6.1.1.4'
H H 0.0000 0.0000 'International Tables Vol C Tables 4.2.6.8 and 6.1.1.4'
N N 0.0061 0.0033 'International Tables Vol C Tables 4.2.6.8 and 6.1.1.4'
O O 0.0106 0.0060 'International Tables Vol C Tables 4.2.6.8 and 6.1.1.4'
Mg Mg 0.0486 0.0363 'International Tables Vol C Tables 4.2.6.8 and 6.1.1.4'
P P 0.1023 0.0942 'International Tables Vol C Tables 4.2.6.8 and 6.1.1.4'

loop_
_geom_angle_atom_site_label_1
_geom_angle_atom_site_label_2
_geom_angle_atom_site_label_3
_geom_angle
_geom_angle_site_symmetry_1
_geom_angle_site_symmetry_3
O1 Mg1 O1 180.0 5_665 .
O1 Mg1 O3 92.07(9) 5_665 5_665
O1 Mg1 O3 87.92(9) . 5_665
O1 Mg1 O3 87.93(9) 5_665 .
O1 Mg1 O3 92.07(9) . .
O3 Mg1 O3 180.0 5_665 .
O1 Mg1 O5 89.24(7) 5_665 5_665
O1 Mg1 O5 90.76(7) . 5_665
O3 Mg1 O5 88.42(8) 5_665 5_665
O3 Mg1 O5 91.58(8) . 5_665
O1 Mg1 O5 90.76(7) 5_665 .
O1 Mg1 O5 89.24(7) . .
O3 Mg1 O5 91.58(8) 5_665 .
O3 Mg1 O5 88.42(8) . .
O5 Mg1 O5 180.0 5_665 .
O1 Mg1 Mg2 67.73(6) 5_665 5_665
O1 Mg1 Mg2 112.27(6) . 5_665
O3 Mg1 Mg2 62.45(6) 5_665 5_665
O3 Mg1 Mg2 117.55(6) . 5_665
O5 Mg1 Mg2 35.77(5) 5_665 5_665
O5 Mg1 Mg2 144.23(5) . 5_665
O1 Mg1 Mg2 112.27(6) 5_665 .
O1 Mg1 Mg2 67.73(6) . .
O3 Mg1 Mg2 117.55(6) 5_665 .
O3 Mg1 Mg2 62.45(6) . .
O5 Mg1 Mg2 144.23(5) 5_665 .
O5 Mg1 Mg2 35.77(5) . .
Mg2 Mg1 Mg2 180.0 5_665 .
O7 Mg2 O2 98.43(9) . .
O7 Mg2 O4 96.86(9) . .
O2 Mg2 O4 117.75(10) . .
O7 Mg2 O6 96.39(9) . .
O2 Mg2 O6 114.14(10) . .
O4 Mg2 O6 123.45(10) . .
O7 Mg2 O5 157.18(9) . .
O2 Mg2 O5 94.00(8) . .
O4 Mg2 O5 94.13(8) . .
O6 Mg2 O5 60.96(7) . .
O7 Mg2 Mg1 169.03(7) . .
O2 Mg2 Mg1 75.45(6) . .
O4 Mg2 Mg1 78.49(6) . .
O6 Mg2 Mg1 94.45(6) . .
O5 Mg2 Mg1 33.79(5) . .
O7 P1 N2 110.74(13) . .
O7 P1 N3 109.13(13) . .
N2 P1 N3 110.06(15) . .
O7 P1 N1 111.96(14) . .
N2 P1 N1 106.6(2) . .
N3 P1 N1 108.34(15) . .
C1 O1 Mg1 139.4(2) . .
C1 O2 Mg2 131.1(2) . .
C5 O3 Mg1 140.6(2) . .
C5 O4 Mg2 124.5(2) . .
C9 O5 Mg1 158.1(2) . .
C9 O5 Mg2 87.9(2) . .
Mg1 O5 Mg2 110.44(8) . .
C9 O6 Mg2 92.2(2) . .
P1 O7 Mg2 170.98(15) . .
C14 N1 C13 115.1(3) . .
C14 N1 P1 125.5(3) . .
C13 N1 P1 119.2(3) . .
C15 N2 C16 115.4(3) . .
C15 N2 P1 124.2(3) . .
C16 N2 P1 119.8(2) . .
C17 N3 C18 113.8(3) . .
C17 N3 P1 124.3(3) . .
C18 N3 P1 120.4(2) . .
O1 C1 O2 125.9(3) . .
O1 C1 C2 116.8(3) . .
O2 C1 C2 117.2(3) . .
C4 C2 C3 122.9(4) . .
C4 C2 C1 116.2(4) . .
C3 C2 C1 117.5(3) . .
O3 C5 O4 124.2(3) . .
O3 C5 C6 118.4(3) . .
O4 C5 C6 117.3(3) . .
C8 C6 C7 115.1(4) . .
C8 C6 C5 113.6(3) . .
C7 C6 C5 112.5(3) . .
O6 C9 O5 118.5(2) . .
O6 C9 C10 121.5(2) . .
O5 C9 C10 120.0(2) . .
C11 C10 C12 113.6(3) . .
C11 C10 C9 110.7(3) . .
C12 C10 C9 112.4(3) . .

loop_
_geom_bond_atom_site_label_1
_geom_bond_atom_site_label_2
_geom_bond_distance
_geom_bond_site_symmetry_2
Mg1 O1 2.052(2) 5_665
Mg1 O1 2.052(2) .
Mg1 O3 2.068(2) 5_665
Mg1 O3 2.068(2) .
Mg1 O5 2.075(2) 5_665
Mg1 O5 2.075(2) .
Mg1 Mg2 3.4961(8) 5_665
Mg1 Mg2 3.4962(8) .
Mg2 O7 1.948(2) .
Mg2 O2 1.964(2) .
Mg2 O4 1.968(2) .
Mg2 O6 2.091(2) .
Mg2 O5 2.181(2) .
P1 O7 1.476(2) .
P1 N2 1.626(3) .
P1 N3 1.632(3) .
P1 N1 1.632(3) .
O1 C1 1.236(3) .
O2 C1 1.263(3) .
O3 C5 1.241(3) .
O4 C5 1.264(3) .
O5 C9 1.266(3) .
O6 C9 1.257(3) .
N1 C14 1.431(5) .
N1 C13 1.458(5) .
N2 C15 1.462(5) .
N2 C16 1.467(5) .
N3 C17 1.459(5) .
N3 C18 1.469(5) .
C1 C2 1.512(4) .
C2 C4 1.422(6) .
C2 C3 1.440(5) .
C5 C6 1.528(4) .
C6 C8 1.439(6) .
C6 C7 1.499(5) .
C9 C10 1.514(4) .
C10 C11 1.503(5) .
C10 C12 1.510(5) .
